data_2021535
loop_
_publ_author_name
'Hamamci Alisir, Sevim'
'Dege, Necmi'
'Tapramaz, Recep'

_publ_section_title
;
 Synthesis, crystal structures and characterizations of three new
 copper(II) complexes including anti-inflammatory diclofenac
;
_journal_coeditor_code QF3021
_journal_issue 4
_journal_name_full 'Acta Crystallographica Section C'
_journal_page_first 388
_journal_page_last 397
_journal_paper_doi 10.1107/S2053229619001827
_journal_volume 75
_journal_year 2019
_chemical_formula_iupac '[Cu (C14 H10 Cl2 N1 O2)2 (C3 H4 N2)2]'
_chemical_formula_moiety 'C34 H28 Cl4 Cu N6 O4'
_chemical_formula_sum 'C34 H28 Cl4 Cu N6 O4'
_chemical_formula_weight 789.96
_chemical_name_systematic
Bis{2-[2-(2,6-dichloroanilino)phenyl]acetato-\k^2^<i>O</i>,<i>O</i>'}bis(1<i>H</i>-imidazole-\k<i>N</i>^3^)copper(II)
_space_group_crystal_system monoclinic
_space_group_IT_number 14
_space_group_name_Hall '-P 2ybc'
_space_group_name_H-M_alt 'P 1 21/c 1'
_symmetry_space_group_name_Hall '-P 2ybc'
_symmetry_space_group_name_H-M 'P 1 21/c 1'
_atom_sites_solution_hydrogens geom
_audit_creation_method SHELXL-2016/6
_cell_angle_alpha 90
_cell_angle_beta 96.277(5)
_cell_angle_gamma 90
_cell_formula_units_Z 2
_cell_length_a 7.6526(4)
_cell_length_b 7.5494(5)
_cell_length_c 31.071(2)
_cell_measurement_reflns_used 12783
_cell_measurement_temperature 296(2)
_cell_measurement_theta_max 25.87
_cell_measurement_theta_min 1.32
_cell_volume 1784.29(19)
_computing_cell_refinement
;
X-AREA (Stoe & Cie, 2002)
;
_computing_data_collection
;
X-AREA (Stoe & Cie, 2002)
;
_computing_data_reduction
;
X-RED32 (Stoe & Cie, 2002)
;
_computing_molecular_graphics
;
ORTEP-3 for Windows (Farrugia, 2012)
;
_computing_publication_material
;
WinGX (Farrugia, 2012) and PLATON (Spek, 2009)
;
_computing_structure_refinement
;
SHELXL (Sheldrick, 2015a)
;
_computing_structure_solution
;
SHELXT (Sheldrick, 2015b)
;
_diffrn_ambient_temperature 296(2)
_diffrn_detector 'image plate (34 cm diameter)'
_diffrn_detector_area_resol_mean 6.67
_diffrn_measured_fraction_theta_full 0.995
_diffrn_measured_fraction_theta_max 0.987
_diffrn_measurement_device '2-circle goniometer'
_diffrn_measurement_device_type 'Stoe IPDS 2'
_diffrn_measurement_method 'rotation method'
_diffrn_radiation_monochromator 'plane graphite'
_diffrn_radiation_type 'Mo K\a'
_diffrn_radiation_wavelength 0.71073
_diffrn_reflns_av_R_equivalents 0.1070
_diffrn_reflns_av_unetI/netI 0.0763
_diffrn_reflns_limit_h_max 9
_diffrn_reflns_limit_h_min -9
_diffrn_reflns_limit_k_max 9
_diffrn_reflns_limit_k_min -8
_diffrn_reflns_limit_l_max 37
_diffrn_reflns_limit_l_min -37
_diffrn_reflns_number 10926
_diffrn_reflns_theta_full 25.242
_diffrn_reflns_theta_max 25.364
_diffrn_reflns_theta_min 1.319
_diffrn_source 'sealed X-ray tube, 12 x 0.4 mm long-fine focus'
_diffrn_source_current 45
_diffrn_source_power 2.25
_diffrn_source_voltage 50
_exptl_absorpt_coefficient_mu 0.958
_exptl_absorpt_correction_T_max 0.8827
_exptl_absorpt_correction_T_min 0.7987
_exptl_absorpt_correction_type integration
_exptl_absorpt_process_details
;
(X-RED32; Stoe & Cie, 2002)
;
_exptl_crystal_colour purple
_exptl_crystal_density_diffrn 1.470
_exptl_crystal_description prism
_exptl_crystal_F_000 806
_exptl_crystal_size_max 0.390
_exptl_crystal_size_mid 0.293
_exptl_crystal_size_min 0.240
_refine_diff_density_max 0.367
_refine_diff_density_min -0.748
_refine_ls_extinction_method none
_refine_ls_goodness_of_fit_ref 1.004
_refine_ls_hydrogen_treatment constr
_refine_ls_matrix_type full
_refine_ls_number_parameters 223
_refine_ls_number_reflns 3220
_refine_ls_number_restraints 0
_refine_ls_restrained_S_all 1.004
_refine_ls_R_factor_all 0.0946
_refine_ls_R_factor_gt 0.0621
_refine_ls_shift/su_max 0.000
_refine_ls_shift/su_mean 0.000
_refine_ls_structure_factor_coef Fsqd
_refine_ls_weighting_details 'w=1/[\s^2^(Fo^2^)+(0.1024P)^2^] where P=(Fo^2^+2Fc^2^)/3'
_refine_ls_weighting_scheme calc
_refine_ls_wR_factor_gt 0.1683
_refine_ls_wR_factor_ref 0.1852
_reflns_number_gt 2070
_reflns_number_total 3220
_reflns_threshold_expression 'I > 2\s(I)'
_cod_data_source_file qf3021sup1.cif
_cod_data_source_block 3
_cod_depositor_comments 'Adding full bibliography for 2021533--2021535.cif.'
_cod_original_cell_volume 1784.30(19)
_cod_database_code 2021535
_cod_database_fobs_code 2021535
_shelx_space_group_comment
;
The symmetry employed for this shelxl refinement is uniquely defined
by the following loop, which should always be used as a source of
symmetry information in preference to the above space-group names.
They are only intended as comments.
;

loop_
_space_group_symop_operation_xyz
'x, y, z'
'-x, y+1/2, -z+1/2'
'-x, -y, -z'
'x, -y-1/2, z-1/2'

loop_
_atom_site_type_symbol
_atom_site_label
_atom_site_fract_x
_atom_site_fract_y
_atom_site_fract_z
_atom_site_U_iso_or_equiv
_atom_site_adp_type
_atom_site_calc_flag
_atom_site_occupancy
Cu Cu1 0.500000 0.500000 0.500000 0.0550(3) Uani d 1
Cl Cl2 1.02616(19) 0.5077(2) 0.71892(5) 0.0912(5) Uani d 1
Cl Cl1 0.39903(19) 0.5993(2) 0.62379(7) 0.1116(6) Uani d 1
O O2 0.6983(4) 0.5035(4) 0.54546(10) 0.0631(8) Uani d 1
O O1 0.8236(4) 0.3301(5) 0.49987(11) 0.0726(9) Uani d 1
N N2 0.5843(4) 0.7264(5) 0.47819(12) 0.0579(9) Uani d 1
N N1 0.7736(5) 0.4806(5) 0.63882(12) 0.0585(9) Uani d 1
H H1 0.781194 0.548884 0.616946 0.070 Uiso calc 1
N N3 0.6974(5) 0.9915(5) 0.47797(15) 0.0676(10) Uani d 1
H H3 0.756100 1.084437 0.486592 0.081 Uiso calc 1
C C7 0.8318(5) 0.3037(6) 0.63700(14) 0.0548(10) Uani d 1
C C12 0.9300(5) 0.2545(6) 0.60321(15) 0.0568(11) Uani d 1
C C8 0.7926(6) 0.1775(7) 0.66655(15) 0.0650(12) Uani d 1
H H8 0.730687 0.210903 0.689373 0.078 Uiso calc 1
C C14 0.8258(6) 0.4059(7) 0.53456(15) 0.0625(12) Uani d 1
C C13 0.9795(5) 0.3849(7) 0.57013(15) 0.0635(12) Uani d 1
H H13A 1.082685 0.343212 0.557618 0.076 Uiso calc 1
H H13B 1.007275 0.498440 0.583810 0.076 Uiso calc 1
C C6 0.7047(6) 0.5473(6) 0.67496(16) 0.0607(12) Uani d 1
C C17 0.6833(6) 0.8445(7) 0.50064(16) 0.0628(11) Uani d 1
H H17 0.736276 0.826961 0.528706 0.075 Uiso calc 1
C C16 0.6031(7) 0.9697(7) 0.43888(18) 0.0735(14) Uani d 1
H H16 0.588830 1.051711 0.416433 0.088 Uiso calc 1
C C9 0.8423(8) 0.0047(7) 0.66325(18) 0.0773(14) Uani d 1
H H9 0.813522 -0.077589 0.683594 0.093 Uiso calc 1
C C15 0.5341(6) 0.8054(7) 0.43898(16) 0.0683(12) Uani d 1
H H15 0.463653 0.753658 0.416096 0.082 Uiso calc 1
C C11 0.9771(7) 0.0779(8) 0.60042(18) 0.0751(14) Uani d 1
H H11 1.039489 0.042209 0.577871 0.090 Uiso calc 1
C C5 0.8043(7) 0.5670(7) 0.71466(17) 0.0721(13) Uani d 1
C C10 0.9341(8) -0.0474(7) 0.6302(2) 0.0835(16) Uani d 1
H H10 0.967305 -0.165104 0.627697 0.100 Uiso calc 1
C C1 0.5347(7) 0.6140(7) 0.6728(2) 0.0786(15) Uani d 1
C C4 0.7404(9) 0.6360(8) 0.7508(2) 0.0924(18) Uani d 1
H H4 0.810587 0.639668 0.777182 0.111 Uiso calc 1
C C2 0.4669(8) 0.6918(9) 0.7080(3) 0.102(2) Uani d 1
H H2 0.353590 0.738120 0.705334 0.123 Uiso calc 1
C C3 0.5730(11) 0.6985(10) 0.7473(3) 0.116(3) Uani d 1
H H3A 0.528769 0.746315 0.771517 0.139 Uiso calc 1

loop_
_atom_site_aniso_label
_atom_site_aniso_U_11
_atom_site_aniso_U_22
_atom_site_aniso_U_33
_atom_site_aniso_U_12
_atom_site_aniso_U_13
_atom_site_aniso_U_23
Cu1 0.0502(4) 0.0567(5) 0.0573(4) -0.0036(4) 0.0024(3) -0.0003(4)
Cl2 0.0846(9) 0.0994(11) 0.0849(10) 0.0075(8) -0.0125(7) -0.0113(8)
Cl1 0.0633(8) 0.0947(12) 0.1711(17) 0.0110(8) -0.0133(9) -0.0066(11)
O2 0.0573(17) 0.072(2) 0.0589(17) -0.0011(17) 0.0010(13) 0.0031(15)
O1 0.081(2) 0.072(2) 0.065(2) -0.0185(19) 0.0097(16) -0.0040(18)
N2 0.0481(18) 0.059(2) 0.066(2) -0.0052(17) 0.0072(16) -0.0004(18)
N1 0.068(2) 0.050(2) 0.059(2) 0.0025(18) 0.0128(17) 0.0048(17)
N3 0.062(2) 0.055(2) 0.088(3) -0.009(2) 0.022(2) -0.005(2)
C7 0.046(2) 0.055(3) 0.063(2) -0.002(2) 0.0034(18) 0.003(2)
C12 0.044(2) 0.062(3) 0.065(3) 0.002(2) 0.0066(18) 0.001(2)
C8 0.073(3) 0.059(3) 0.064(3) -0.005(2) 0.012(2) 0.002(2)
C14 0.063(3) 0.066(3) 0.058(3) -0.017(2) 0.006(2) 0.008(2)
C13 0.046(2) 0.076(3) 0.069(3) -0.002(2) 0.009(2) 0.004(2)
C6 0.062(3) 0.045(2) 0.078(3) -0.004(2) 0.019(2) -0.002(2)
C17 0.057(2) 0.063(3) 0.071(3) -0.005(2) 0.014(2) -0.005(2)
C16 0.063(3) 0.077(4) 0.080(3) 0.005(3) 0.009(2) 0.021(3)
C9 0.104(4) 0.053(3) 0.073(3) -0.010(3) 0.006(3) 0.008(3)
C15 0.061(3) 0.072(3) 0.074(3) -0.008(3) 0.011(2) 0.009(3)
C11 0.065(3) 0.080(4) 0.081(3) 0.015(3) 0.013(2) -0.006(3)
C5 0.080(3) 0.065(3) 0.073(3) -0.007(3) 0.015(3) -0.008(3)
C10 0.099(4) 0.059(3) 0.092(4) 0.017(3) 0.006(3) -0.002(3)
C1 0.061(3) 0.060(3) 0.116(4) -0.007(2) 0.016(3) -0.014(3)
C4 0.115(5) 0.080(4) 0.089(4) -0.023(4) 0.038(3) -0.020(3)
C2 0.070(4) 0.081(4) 0.163(7) -0.003(3) 0.048(4) -0.023(4)
C3 0.126(6) 0.093(5) 0.141(7) -0.029(5) 0.076(5) -0.039(5)

loop_
_atom_type_symbol
_atom_type_description
_atom_type_scat_dispersion_real
_atom_type_scat_dispersion_imag
_atom_type_scat_source
C C 0.0033 0.0016 'International Tables Vol C Tables 4.2.6.8 and 6.1.1.4'
H H 0.0000 0.0000 'International Tables Vol C Tables 4.2.6.8 and 6.1.1.4'
Cl Cl 0.1484 0.1585 'International Tables Vol C Tables 4.2.6.8 and 6.1.1.4'
N N 0.0061 0.0033 'International Tables Vol C Tables 4.2.6.8 and 6.1.1.4'
O O 0.0106 0.0060 'International Tables Vol C Tables 4.2.6.8 and 6.1.1.4'
Cu Cu 0.3201 1.2651 'International Tables Vol C Tables 4.2.6.8 and 6.1.1.4'

loop_
_geom_angle_atom_site_label_1
_geom_angle_atom_site_label_2
_geom_angle_atom_site_label_3
_geom_angle_site_symmetry_1
_geom_angle_site_symmetry_3
_geom_angle
_geom_angle_publ_flag
O2 Cu1 O2 3_666 . 180.0 ?
O2 Cu1 N2 3_666 3_666 88.81(14) ?
O2 Cu1 N2 . 3_666 91.19(14) y
O2 Cu1 N2 . . 88.81(14) y
N2 Cu1 N2 3_666 . 180.0(2) ?
O1 Cu1 O2 . . 52.32(12) y
O1 Cu1 O2 3_666 . 127.68(12) y
N2 Cu1 O1 3_666 . 85.76(2) y
C14 O2 Cu1 . . 110.5(3) ?
C17 N2 C15 . . 105.3(4) ?
C17 N2 Cu1 . . 126.5(3) ?
C15 N2 Cu1 . . 127.6(3) ?
C6 N1 C7 . . 121.7(4) ?
C6 N1 H1 . . 119.1 ?
C7 N1 H1 . . 119.1 ?
C17 N3 C16 . . 108.0(4) ?
C17 N3 H3 . . 126.0 ?
C16 N3 H3 . . 126.0 ?
C8 C7 C12 . . 119.2(4) ?
C8 C7 N1 . . 122.4(4) ?
C12 C7 N1 . . 118.5(4) ?
C11 C12 C7 . . 117.7(4) ?
C11 C12 C13 . . 120.1(4) ?
C7 C12 C13 . . 122.2(4) ?
C9 C8 C7 . . 121.8(5) ?
C9 C8 H8 . . 119.1 ?
C7 C8 H8 . . 119.1 ?
O1 C14 O2 . . 124.0(4) ?
O1 C14 C13 . . 121.7(5) ?
O2 C14 C13 . . 114.3(4) ?
C12 C13 C14 . . 109.3(4) ?
C12 C13 H13A . . 109.8 ?
C14 C13 H13A . . 109.8 ?
C12 C13 H13B . . 109.8 ?
C14 C13 H13B . . 109.8 ?
H13A C13 H13B . . 108.3 ?
C5 C6 N1 . . 122.6(4) ?
C5 C6 C1 . . 115.2(5) ?
N1 C6 C1 . . 121.9(5) ?
N2 C17 N3 . . 111.1(4) ?
N2 C17 H17 . . 124.4 ?
N3 C17 H17 . . 124.4 ?
C15 C16 N3 . . 106.3(5) ?
C15 C16 H16 . . 126.9 ?
N3 C16 H16 . . 126.9 ?
C10 C9 C8 . . 120.2(5) ?
C10 C9 H9 . . 119.9 ?
C8 C9 H9 . . 119.9 ?
C16 C15 N2 . . 109.3(5) ?
C16 C15 H15 . . 125.4 ?
N2 C15 H15 . . 125.4 ?
C12 C11 C10 . . 122.1(5) ?
C12 C11 H11 . . 119.0 ?
C10 C11 H11 . . 119.0 ?
C4 C5 C6 . . 123.9(6) ?
C4 C5 Cl2 . . 117.7(5) ?
C6 C5 Cl2 . . 118.4(4) ?
C9 C10 C11 . . 119.0(5) ?
C9 C10 H10 . . 120.5 ?
C11 C10 H10 . . 120.5 ?
C6 C1 C2 . . 122.8(6) ?
C6 C1 Cl1 . . 118.9(4) ?
C2 C1 Cl1 . . 118.3(5) ?
C3 C4 C5 . . 118.9(7) ?
C3 C4 H4 . . 120.5 ?
C5 C4 H4 . . 120.5 ?
C1 C2 C3 . . 118.3(6) ?
C1 C2 H2 . . 120.9 ?
C3 C2 H2 . . 120.9 ?
C4 C3 C2 . . 120.8(6) ?
C4 C3 H3A . . 119.6 ?
C2 C3 H3A . . 119.6 ?

loop_
_geom_bond_atom_site_label_1
_geom_bond_atom_site_label_2
_geom_bond_site_symmetry_2
_geom_bond_distance
_geom_bond_publ_flag
Cu1 O2 3_666 1.957(3) ?
Cu1 O2 . 1.957(3) y
Cu1 O1 . 2.789(3) y
Cu1 N2 3_666 1.973(4) ?
Cu1 N2 . 1.973(4) y
Cl2 C5 . 1.747(6) ?
Cl1 C1 . 1.749(6) ?
O2 C14 . 1.297(6) ?
O1 C14 . 1.219(5) ?
N2 C17 . 1.319(6) ?
N2 C15 . 1.373(6) ?
N1 C6 . 1.386(6) ?
N1 C7 . 1.411(6) ?
N1 H1 . 0.8600 ?
N3 C17 . 1.325(6) ?
N3 C16 . 1.353(7) ?
N3 H3 . 0.8600 ?
C7 C8 . 1.379(6) ?
C7 C12 . 1.406(6) ?
C12 C11 . 1.386(7) ?
C12 C13 . 1.502(6) ?
C8 C9 . 1.365(7) ?
C8 H8 . 0.9300 ?
C14 C13 . 1.532(6) ?
C13 H13A . 0.9700 ?
C13 H13B . 0.9700 ?
C6 C5 . 1.385(7) ?
C6 C1 . 1.390(7) ?
C17 H17 . 0.9300 ?
C16 C15 . 1.349(7) ?
C16 H16 . 0.9300 ?
C9 C10 . 1.363(8) ?
C9 H9 . 0.9300 ?
C15 H15 . 0.9300 ?
C11 C10 . 1.388(8) ?
C11 H11 . 0.9300 ?
C5 C4 . 1.375(7) ?
C10 H10 . 0.9300 ?
C1 C2 . 1.392(8) ?
C4 C3 . 1.358(10) ?
C4 H4 . 0.9300 ?
C2 C3 . 1.393(10) ?
C2 H2 . 0.9300 ?
C3 H3A . 0.9300 ?

loop_
_geom_hbond_atom_site_label_D
_geom_hbond_atom_site_label_H
_geom_hbond_atom_site_label_A
_geom_hbond_site_symmetry_A
_geom_hbond_distance_DH
_geom_hbond_distance_HA
_geom_hbond_distance_DA
_geom_hbond_angle_DHA
N1 H1 O2 . 0.86 2.27 2.900(5) 130.4
N3 H3 O1 1_565 0.86 1.96 2.791(5) 162.9
C16 H16 Cl1 3_676 0.93 2.92 3.791(6) 156.1

loop_
_geom_torsion_atom_site_label_1
_geom_torsion_atom_site_label_2
_geom_torsion_atom_site_label_3
_geom_torsion_atom_site_label_4
_geom_torsion
C6 N1 C7 C8 13.2(7)
C6 N1 C7 C12 -168.1(4)
C8 C7 C12 C11 2.4(6)
N1 C7 C12 C11 -176.3(4)
C8 C7 C12 C13 -179.3(4)
N1 C7 C12 C13 2.0(6)
C12 C7 C8 C9 -1.9(7)
N1 C7 C8 C9 176.8(5)
Cu1 O2 C14 O1 3.1(6)
Cu1 O2 C14 C13 -174.0(3)
C11 C12 C13 C14 95.2(5)
C7 C12 C13 C14 -83.1(6)
O1 C14 C13 C12 -100.3(5)
O2 C14 C13 C12 76.9(5)
C7 N1 C6 C5 66.0(6)
C7 N1 C6 C1 -119.9(5)
C15 N2 C17 N3 0.1(5)
Cu1 N2 C17 N3 -171.8(3)
C16 N3 C17 N2 0.2(5)
C17 N3 C16 C15 -0.4(5)
C7 C8 C9 C10 0.3(8)
N3 C16 C15 N2 0.5(6)
C17 N2 C15 C16 -0.4(5)
Cu1 N2 C15 C16 171.4(3)
C7 C12 C11 C10 -1.6(7)
C13 C12 C11 C10 -179.9(5)
N1 C6 C5 C4 178.7(5)
C1 C6 C5 C4 4.3(8)
N1 C6 C5 Cl2 0.8(7)
C1 C6 C5 Cl2 -173.6(4)
C8 C9 C10 C11 0.6(9)
C12 C11 C10 C9 0.1(9)
C5 C6 C1 C2 -1.3(8)
N1 C6 C1 C2 -175.8(5)
C5 C6 C1 Cl1 178.9(4)
N1 C6 C1 Cl1 4.5(7)
C6 C5 C4 C3 -4.0(9)
Cl2 C5 C4 C3 173.9(5)
C6 C1 C2 C3 -1.7(10)
Cl1 C1 C2 C3 178.0(5)
C5 C4 C3 C2 0.6(10)
C1 C2 C3 C4 2.2(11)
